data_4116010
loop_
_publ_author_name
'Daniel R. Evans'
'Christopher A. Reed'

_publ_section_title
;
 Reversal of H2O and OH-Ligand Field Strength on the Magnetochemical
 Series Relative to the Spectrochemical Series. Novel 1-equiv Water
 Chemistry of Iron(III) Tetraphenylporphyrin Complexes
;
_journal_name_full 'Journal of the American Chemical Society'
_journal_page_first 4660
_journal_page_last 4667
_journal_paper_doi 10.1021/ja994478i
_journal_volume 122
_journal_year 2000
_chemical_formula_sum 'C45 H34 B11 Br6 Fe N4'
_chemical_formula_weight 1284.98
_chemical_name_common 'Ferric Tetraphenylporphryin Hexabromocarborane'
_chemical_name_systematic
;
 ?
;
_space_group_IT_number 14
_symmetry_cell_setting monoclinic
_symmetry_space_group_name_Hall '-P 2yn'
_symmetry_space_group_name_H-M 'P 1 21/n 1'
_atom_sites_solution_hydrogens geom
_atom_sites_solution_primary direct
_atom_sites_solution_secondary difmap
_audit_creation_method SHELXL
_cell_angle_alpha 90.00
_cell_angle_beta 97.94(2)
_cell_angle_gamma 90.00
_cell_formula_units_Z 4
_cell_length_a 12.378(4)
_cell_length_b 16.097(8)
_cell_length_c 24.458(3)
_cell_measurement_reflns_used 36
_cell_measurement_temperature 163(2)
_cell_measurement_theta_max 62.500
_cell_measurement_theta_min 7.574
_cell_volume 4827(3)
_computing_cell_refinement 'Siemens XSCANS'
_computing_data_collection 'Siemens XSCANS'
_computing_data_reduction 'Siemens XSCANS'
_computing_molecular_graphics 'Siemens SHELXTL'
_computing_publication_material 'Siemens SHELXTL'
_computing_structure_refinement 'SHELXL-93 (Sheldrick, 1993)'
_computing_structure_solution 'SHELXS-86 (Sheldrick, 1990)'
_diffrn_ambient_temperature 163(2)
_diffrn_measurement_device 'Siemens P4'
_diffrn_measurement_method '2\q/\w scans'
_diffrn_radiation_monochromator graphite
_diffrn_radiation_source 'fine-focus sealed tube'
_diffrn_radiation_type CuK\a
_diffrn_radiation_wavelength 1.54178
_diffrn_reflns_av_R_equivalents 0.0000
_diffrn_reflns_av_sigmaI/netI 0.0802
_diffrn_reflns_limit_h_max 8
_diffrn_reflns_limit_h_min -8
_diffrn_reflns_limit_k_max 14
_diffrn_reflns_limit_k_min 0
_diffrn_reflns_limit_l_max 22
_diffrn_reflns_limit_l_min 0
_diffrn_reflns_number 3430
_diffrn_reflns_theta_max 45.06
_diffrn_reflns_theta_min 3.30
_diffrn_standards_decay_% 14.96
_diffrn_standards_interval_count 97
_diffrn_standards_number 3
_exptl_absorpt_coefficient_mu 8.620
_exptl_absorpt_correction_T_max 0.771
_exptl_absorpt_correction_T_min 0.412
_exptl_absorpt_correction_type Psi-Scans
_exptl_crystal_density_diffrn 1.768
_exptl_crystal_F_000 2492
_exptl_crystal_size_max 0.3
_exptl_crystal_size_mid 0.4
_exptl_crystal_size_min 0.3
_refine_diff_density_max 1.063
_refine_diff_density_min -1.016
_refine_diff_density_rms 0.152
_refine_ls_extinction_method none
_refine_ls_goodness_of_fit_all 1.374
_refine_ls_goodness_of_fit_obs 1.466
_refine_ls_hydrogen_treatment 'riding model'
_refine_ls_matrix_type full
_refine_ls_number_parameters 304
_refine_ls_number_reflns 3422
_refine_ls_number_restraints 0
_refine_ls_restrained_S_all 1.408
_refine_ls_restrained_S_obs 1.466
_refine_ls_R_factor_all 0.1013
_refine_ls_R_factor_obs 0.0757
_refine_ls_shift/esd_max 0.000
_refine_ls_shift/esd_mean 0.000
_refine_ls_structure_factor_coef Fsqd
_refine_ls_weighting_details 'w=1/[\s^2^(Fo^2^)+(0.1000P)^2^+0.0000P] where P=(Fo^2^+2Fc^2^)/3'
_refine_ls_weighting_scheme calc
_refine_ls_wR_factor_all 0.2113
_refine_ls_wR_factor_obs 0.1904
_reflns_number_observed 2624
_reflns_number_total 3430
_reflns_observed_criterion >2sigma(I)
_cod_data_source_file ja994478i_2.cif
_cod_data_source_block p3
_cod_depositor_comments
;
The following automatic conversions were performed:

'_refine_ls_weighting_scheme' value 'calc
w=1/[\s^2^(Fo^2^)+(0.1000P)^2^+0.0000P] where P=(Fo^2^+2Fc^2^)/3' was
changed to 'calc'. New tag '_refine_ls_weighting_details' was
created. The value of the new tag was set to
'w=1/[\s^2^(Fo^2^)+(0.1000P)^2^+0.0000P] where P=(Fo^2^+2Fc^2^)/3'.

Automatic conversion script
Id: cif_fix_values 3143 2015-03-26 13:38:13Z robertas 
;
_cod_original_cell_volume 4826.5(29)
_cod_database_code 4116010

loop_
_symmetry_equiv_pos_as_xyz
'x, y, z'
'-x+1/2, y+1/2, -z+1/2'
'-x, -y, -z'
'x-1/2, -y-1/2, z-1/2'

loop_
_atom_site_aniso_label
_atom_site_aniso_U_11
_atom_site_aniso_U_22
_atom_site_aniso_U_33
_atom_site_aniso_U_23
_atom_site_aniso_U_13
_atom_site_aniso_U_12
Br7 0.053(2) 0.0341(11) 0.0378(11) -0.0043(9) -0.0100(9) 0.0031(10)
Br8 0.047(2) 0.111(2) 0.0744(15) 0.0129(14) 0.0160(12) -0.0190(15)
Br9 0.092(2) 0.075(2) 0.0320(11) -0.0019(10) 0.0068(11) -0.0023(14)
Br10 0.038(2) 0.0594(15) 0.0757(14) 0.0034(11) -0.0123(11) -0.0005(12)
Br11 0.062(2) 0.147(3) 0.0593(14) -0.0114(14) 0.0239(12) 0.025(2)
Br12 0.075(2) 0.0230(11) 0.0598(13) 0.0005(9) -0.0130(11) 0.0057(11)
Fe1 0.021(2) 0.020(2) 0.0299(14) -0.0043(11) 0.0127(12) 0.0024(13)

loop_
_atom_site_label
_atom_site_type_symbol
_atom_site_fract_x
_atom_site_fract_y
_atom_site_fract_z
_atom_site_U_iso_or_equiv
_atom_site_thermal_displace_type
_atom_site_occupancy
_atom_site_calc_flag
_atom_site_refinement_flags
C1 C 0.7719(16) 1.0638(13) -0.2383(7) 0.059(6) Uiso 1 d .
H1 H 0.7589(16) 1.1320(13) -0.2455(7) 0.070 Uiso 1 calc R
B2 B 0.8524(19) 1.0350(15) -0.1788(8) 0.057(7) Uiso 1 d .
H2 H 0.8943(19) 1.0792(15) -0.1474(8) 0.068 Uiso 1 calc R
B3 B 0.7091(19) 1.0209(14) -0.1912(8) 0.052(6) Uiso 1 d .
H3 H 0.6553(19) 1.0575(14) -0.1668(8) 0.063 Uiso 1 calc R
B4 B 0.6643(18) 0.9969(13) -0.2618(7) 0.040(6) Uiso 1 d .
H4 H 0.5838(18) 1.0168(13) -0.2847(7) 0.049 Uiso 1 calc R
B5 B 0.7850(18) 0.9969(14) -0.2936(8) 0.051(6) Uiso 1 d .
H5 H 0.7834(18) 1.0169(14) -0.3376(8) 0.061 Uiso 1 calc R
B6 B 0.8995(18) 1.0209(13) -0.2444(7) 0.046(6) Uiso 1 d .
H6 H 0.9710(18) 1.0563(13) -0.2558(7) 0.055 Uiso 1 calc R
B7 B 0.7217(15) 0.9026(10) -0.2761(6) 0.021(5) Uiso 1 d .
B8 B 0.6756(17) 0.9168(12) -0.2115(7) 0.031(5) Uiso 1 d .
B9 B 0.7947(19) 0.9383(14) -0.1604(8) 0.049(6) Uiso 1 d .
B10 B 0.9095(16) 0.9368(11) -0.1940(6) 0.026(5) Uiso 1 d .
B11 B 0.8723(19) 0.9172(13) -0.2659(8) 0.045(6) Uiso 1 d .
B12 B 0.8048(15) 0.8668(11) -0.2154(6) 0.021(5) Uiso 1 d .
Br7 Br 0.6557(2) 0.82373(11) -0.32983(6) 0.0432(7) Uani 1 d .
Br8 Br 0.5480(2) 0.8602(2) -0.19509(9) 0.0766(9) Uani 1 d .
Br9 Br 0.7967(2) 0.90313(14) -0.08508(7) 0.0666(8) Uani 1 d .
Br10 Br 1.0480(2) 0.90107(13) -0.15279(8) 0.0597(8) Uani 1 d .
Br11 Br 0.9634(2) 0.8538(2) -0.30940(9) 0.0881(10) Uani 1 d .
Br12 Br 0.8229(2) 0.74884(11) -0.19745(7) 0.0546(8) Uani 1 d .
Fe1 Fe 0.5290(2) 0.88504(14) -0.42069(9) 0.0228(8) Uani 1 d .
N4 N 0.3946(10) 0.8865(7) -0.3864(4) 0.019(3) Uiso 1 d .
N3 N 0.5353(10) 1.0083(7) -0.4190(4) 0.019(3) Uiso 1 d .
N2 N 0.6574(10) 0.8876(7) -0.4608(4) 0.026(3) Uiso 1 d .
N1 N 0.5064(10) 0.7641(7) -0.4365(4) 0.017(3) Uiso 1 d .
C2 C 0.5669(13) 0.7151(9) -0.4673(5) 0.022(4) Uiso 1 d .
C3 C 0.6647(13) 0.7366(9) -0.4844(5) 0.021(4) Uiso 1 d .
C4 C 0.7108(15) 0.8156(10) -0.4770(6) 0.037(4) Uiso 1 d .
C5 C 0.8142(16) 0.8376(11) -0.4869(6) 0.048(5) Uiso 1 d .
H5A H 0.8666(16) 0.8009(11) -0.4986(6) 0.057 Uiso 1 calc R
C6 C 0.8290(15) 0.9212(10) -0.4771(6) 0.039(5) Uiso 1 d .
H6A H 0.8932(15) 0.9527(10) -0.4792(6) 0.047 Uiso 1 calc R
C7 C 0.7275(13) 0.9509(9) -0.4630(5) 0.020(4) Uiso 1 d .
C8 C 0.7048(13) 1.0354(9) -0.4555(5) 0.020(4) Uiso 1 d .
C9 C 0.6088(13) 1.0608(9) -0.4404(5) 0.020(4) Uiso 1 d .
C10 C 0.5762(12) 1.1444(9) -0.4368(5) 0.019(4) Uiso 1 d .
H10 H 0.6131(12) 1.1915(9) -0.4486(5) 0.023 Uiso 1 calc R
C11 C 0.4826(13) 1.1455(9) -0.4137(5) 0.022(4) Uiso 1 d .
H11 H 0.4414(13) 1.1933(9) -0.4069(5) 0.026 Uiso 1 calc R
C12 C 0.4574(13) 1.0607(9) -0.4013(5) 0.025(4) Uiso 1 d .
C13 C 0.3742(13) 1.0382(9) -0.3722(5) 0.026(4) Uiso 1 d .
C14 C 0.3490(13) 0.9550(9) -0.3623(6) 0.030(4) Uiso 1 d .
C15 C 0.2739(14) 0.9274(10) -0.3278(6) 0.038(4) Uiso 1 d .
H15 H 0.2342(14) 0.9612(10) -0.3058(6) 0.045 Uiso 1 calc R
C16 C 0.2695(14) 0.8429(10) -0.3324(6) 0.033(4) Uiso 1 d .
H16 H 0.2255(14) 0.8071(10) -0.3139(6) 0.040 Uiso 1 calc R
C17 C 0.3402(13) 0.8184(9) -0.3686(5) 0.024(4) Uiso 1 d .
C18 C 0.3518(14) 0.7380(10) -0.3870(6) 0.032(4) Uiso 1 d .
C19 C 0.4213(12) 0.7140(9) -0.4215(5) 0.021(4) Uiso 1 d .
C20 C 0.4333(14) 0.6345(10) -0.4457(6) 0.034(4) Uiso 1 d .
H20 H 0.3884(14) 0.5875(10) -0.4421(6) 0.041 Uiso 1 calc R
C21 C 0.5183(14) 0.6367(10) -0.4746(6) 0.035(4) Uiso 1 d .
H21 H 0.5413(14) 0.5927(10) -0.4961(6) 0.042 Uiso 1 calc R
C22 C 0.7324(13) 0.6743(10) -0.5069(6) 0.032(4) Uiso 1 d .
C23 C 0.7745(17) 0.6045(12) -0.4763(8) 0.069(6) Uiso 1 d .
H23 H 0.7567(17) 0.5959(12) -0.4402(8) 0.082 Uiso 1 calc R
C24 C 0.8410(17) 0.5485(14) -0.4981(8) 0.072(6) Uiso 1 d .
H24 H 0.8729(17) 0.5040(14) -0.4760(8) 0.086 Uiso 1 calc R
C25 C 0.8608(17) 0.5563(13) -0.5501(7) 0.067(6) Uiso 1 d .
H25 H 0.8997(17) 0.5133(13) -0.5655(7) 0.081 Uiso 1 calc R
C26 C 0.8274(15) 0.6239(11) -0.5822(7) 0.053(5) Uiso 1 d .
H26 H 0.8479(15) 0.6306(11) -0.6180(7) 0.064 Uiso 1 calc R
C27 C 0.7610(14) 0.6833(11) -0.5598(6) 0.044(5) Uiso 1 d .
H27 H 0.7355(14) 0.7302(11) -0.5814(6) 0.052 Uiso 1 calc R
C28 C 0.7843(13) 1.0975(9) -0.4671(6) 0.029(4) Uiso 1 d .
C29 C 0.8291(13) 1.0993(10) -0.5173(6) 0.033(4) Uiso 1 d .
H29 H 0.8106(13) 1.0570(10) -0.5441(6) 0.040 Uiso 1 calc R
C30 C 0.8989(14) 1.1615(11) -0.5275(7) 0.045(5) Uiso 1 d .
H30 H 0.9280(14) 1.1613(11) -0.5614(7) 0.054 Uiso 1 calc R
C31 C 0.9283(15) 1.2238(12) -0.4908(7) 0.053(5) Uiso 1 d .
H31 H 0.9741(15) 1.2678(12) -0.4995(7) 0.064 Uiso 1 calc R
C32 C 0.8898(14) 1.2213(11) -0.4407(6) 0.040(5) Uiso 1 d .
H32 H 0.9121(14) 1.2626(11) -0.4138(6) 0.049 Uiso 1 calc R
C33 C 0.8209(13) 1.1609(10) -0.4292(6) 0.038(4) Uiso 1 d .
H33 H 0.7960(13) 1.1611(10) -0.3942(6) 0.046 Uiso 1 calc R
C34 C 0.3100(13) 1.1030(9) -0.3473(5) 0.025(4) Uiso 1 d .
C35 C 0.3612(14) 1.1599(9) -0.3119(5) 0.031(4) Uiso 1 d .
H35 H 0.4382(14) 1.1572(9) -0.3023(5) 0.037 Uiso 1 calc R
C36 C 0.3031(14) 1.2222(10) -0.2893(6) 0.037(5) Uiso 1 d .
H36 H 0.3399(14) 1.2638(10) -0.2663(6) 0.044 Uiso 1 calc R
C37 C 0.1931(16) 1.2221(12) -0.3009(7) 0.053(5) Uiso 1 d .
H37 H 0.1524(16) 1.2621(12) -0.2838(7) 0.063 Uiso 1 calc R
C38 C 0.1415(15) 1.1683(10) -0.3352(6) 0.043(5) Uiso 1 d .
H38 H 0.0643(15) 1.1707(10) -0.3432(6) 0.052 Uiso 1 calc R
C39 C 0.1979(14) 1.1081(10) -0.3596(6) 0.035(4) Uiso 1 d .
H39 H 0.1597(14) 1.0702(10) -0.3851(6) 0.042 Uiso 1 calc R
C40 C 0.2828(13) 0.6709(10) -0.3648(5) 0.029(4) Uiso 1 d .
C41 C 0.1707(17) 0.6723(13) -0.3754(7) 0.062(6) Uiso 1 d .
H41 H 0.1347(17) 0.7130(13) -0.3994(7) 0.074 Uiso 1 calc R
C42 C 0.1111(19) 0.6143(12) -0.3508(7) 0.067(6) Uiso 1 d .
H42 H 0.0338(19) 0.6169(12) -0.3585(7) 0.081 Uiso 1 calc R
C43 C 0.1549(16) 0.5550(12) -0.3172(6) 0.053(5) Uiso 1 d .
H43 H 0.1111(16) 0.5153(12) -0.3017(6) 0.064 Uiso 1 calc R
C44 C 0.2623(17) 0.5538(12) -0.3061(7) 0.060(6) Uiso 1 d .
H44 H 0.2959(17) 0.5135(12) -0.2809(7) 0.072 Uiso 1 calc R
C45 C 0.3302(16) 0.6112(11) -0.3310(6) 0.049(5) Uiso 1 d .
H45 H 0.4075(16) 0.6071(11) -0.3237(6) 0.059 Uiso 1 calc R

loop_
_atom_type_symbol
_atom_type_description
_atom_type_scat_dispersion_real
_atom_type_scat_dispersion_imag
_atom_type_scat_source
Br Br -0.6763 1.2805 'International Tables Vol C Tables 4.2.6.8 and 6.1.1.4'
Fe Fe -1.1336 3.1974 'International Tables Vol C Tables 4.2.6.8 and 6.1.1.4'
N N 0.0311 0.0180 'International Tables Vol C Tables 4.2.6.8 and 6.1.1.4'
C C 0.0181 0.0091 'International Tables Vol C Tables 4.2.6.8 and 6.1.1.4'
B B 0.0090 0.0039 'International Tables Vol C Tables 4.2.6.8 and 6.1.1.4'
H H 0.0000 0.0000 'International Tables Vol C Tables 4.2.6.8 and 6.1.1.4'

loop_
_geom_angle_atom_site_label_1
_geom_angle_atom_site_label_2
_geom_angle_atom_site_label_3
_geom_angle
B3 C1 B2 64.1(12)
B3 C1 B4 63.6(12)
B2 C1 B4 116.2(15)
B3 C1 B6 114.7(15)
B2 C1 B6 62.5(12)
B4 C1 B6 112.6(15)
B3 C1 B5 112.9(16)
B2 C1 B5 112.7(15)
B4 C1 B5 61.0(12)
B6 C1 B5 60.7(11)
C1 B2 B3 55.7(11)
C1 B2 B10 105.2(14)
B3 B2 B10 105.4(16)
C1 B2 B6 59.8(11)
B3 B2 B6 105.7(15)
B10 B2 B6 61.1(11)
C1 B2 B9 104.0(15)
B3 B2 B9 60.6(13)
B10 B2 B9 57.9(12)
B6 B2 B9 107.7(15)
C1 B3 B2 60.2(13)
C1 B3 B4 61.4(11)
B2 B3 B4 111.3(17)
C1 B3 B8 108.5(16)
B2 B3 B8 110.9(16)
B4 B3 B8 59.7(11)
C1 B3 B9 107.4(17)
B2 B3 B9 60.4(13)
B4 B3 B9 109.4(16)
B8 B3 B9 61.5(12)
B7 B4 C1 107.0(15)
B7 B4 B8 60.5(11)
C1 B4 B8 103.7(13)
B7 B4 B5 61.2(12)
C1 B4 B5 59.7(11)
B8 B4 B5 108.3(15)
B7 B4 B3 107.8(14)
C1 B4 B3 55.0(11)
B8 B4 B3 60.1(11)
B5 B4 B3 104.9(14)
B11 B5 C1 105.6(13)
B11 B5 B6 60.3(12)
C1 B5 B6 59.5(11)
B11 B5 B4 109.9(16)
C1 B5 B4 59.3(11)
B6 B5 B4 110.1(14)
B11 B5 B7 63.4(12)
C1 B5 B7 104.3(14)
B6 B5 B7 111.0(14)
B4 B5 B7 58.2(11)
C1 B6 B11 105.1(16)
C1 B6 B5 59.8(11)
B11 B6 B5 59.4(12)
C1 B6 B2 57.7(11)
B11 B6 B2 108.3(16)
B5 B6 B2 107.9(16)
C1 B6 B10 102.3(14)
B11 B6 B10 59.5(11)
B5 B6 B10 105.8(15)
B2 B6 B10 59.4(11)
B4 B7 B8 60.9(10)
B4 B7 B12 108.7(12)
B8 B7 B12 61.1(10)
B4 B7 B5 60.6(12)
B8 B7 B5 108.1(12)
B12 B7 B5 104.6(12)
B4 B7 B11 107.0(13)
B8 B7 B11 107.7(12)
B12 B7 B11 58.4(10)
B5 B7 B11 57.4(11)
B4 B7 Br7 124.7(12)
B8 B7 Br7 122.4(12)
B12 B7 Br7 119.8(11)
B5 B7 Br7 123.8(11)
B11 B7 Br7 119.8(11)
B7 B8 B4 58.6(10)
B7 B8 B3 106.2(14)
B4 B8 B3 60.1(11)
B7 B8 B12 59.8(10)
B4 B8 B12 105.8(13)
B3 B8 B12 105.1(14)
B7 B8 B9 107.9(14)
B4 B8 B9 108.4(14)
B3 B8 B9 59.8(11)
B12 B8 B9 59.0(11)
B7 B8 Br8 120.2(11)
B4 B8 Br8 120.3(12)
B3 B8 Br8 123.9(14)
B12 B8 Br8 124.2(12)
B9 B8 Br8 123.8(12)
B10 B9 B12 59.2(11)
B10 B9 B2 60.9(12)
B12 B9 B2 107.3(15)
B10 B9 B3 106.5(15)
B12 B9 B3 104.9(13)
B2 B9 B3 59.1(13)
B10 B9 B8 107.9(13)
B12 B9 B8 59.8(11)
B2 B9 B8 107.6(14)
B3 B9 B8 58.7(11)
B10 B9 Br9 123.1(13)
B12 B9 Br9 122.6(13)
B2 B9 Br9 122.9(13)
B3 B9 Br9 123.2(15)
B8 B9 Br9 120.1(14)
B9 B10 B12 61.9(11)
B9 B10 B11 110.6(14)
B12 B10 B11 60.6(11)
B9 B10 B2 61.2(12)
B12 B10 B2 109.6(14)
B11 B10 B2 107.8(13)
B9 B10 B6 109.0(14)
B12 B10 B6 107.4(12)
B11 B10 B6 58.7(10)
B2 B10 B6 59.5(11)
B9 B10 Br10 118.5(11)
B12 B10 Br10 121.9(12)
B11 B10 Br10 123.1(13)
B2 B10 Br10 119.8(11)
B6 B10 Br10 122.8(13)
B5 B11 B6 60.4(12)
B5 B11 B12 106.2(16)
B6 B11 B12 108.2(15)
B5 B11 B10 108.2(15)
B6 B11 B10 61.7(10)
B12 B11 B10 58.6(10)
B5 B11 B7 59.2(11)
B6 B11 B7 107.7(15)
B12 B11 B7 58.5(10)
B10 B11 B7 105.8(14)
B5 B11 Br11 123.1(13)
B6 B11 Br11 123.9(15)
B12 B11 Br11 120.3(13)
B10 B11 Br11 122.9(13)
B7 B11 Br11 120.4(11)
B10 B12 B11 60.9(11)
B10 B12 B7 111.2(12)
B11 B12 B7 63.1(11)
B10 B12 B9 58.9(11)
B11 B12 B9 108.5(14)
B7 B12 B9 109.1(13)
B10 B12 B8 108.9(13)
B11 B12 B8 109.8(13)
B7 B12 B8 59.1(10)
B9 B12 B8 61.2(11)
B10 B12 Br12 120.2(11)
B11 B12 Br12 123.3(13)
B7 B12 Br12 122.5(10)
B9 B12 Br12 118.2(11)
B8 B12 Br12 119.7(11)
B7 Br7 Fe1 117.4(5)
N4 Fe1 N2 175.3(4)
N4 Fe1 N3 90.7(5)
N2 Fe1 N3 87.6(5)
N4 Fe1 N1 89.4(5)
N2 Fe1 N1 91.4(5)
N3 Fe1 N1 169.2(4)
N4 Fe1 Br7 94.7(3)
N2 Fe1 Br7 90.0(3)
N3 Fe1 Br7 109.2(3)
N1 Fe1 Br7 81.6(3)
C17 N4 C14 104.3(12)
C17 N4 Fe1 127.0(10)
C14 N4 Fe1 127.0(10)
C12 N3 C9 105.4(12)
C12 N3 Fe1 125.7(10)
C9 N3 Fe1 128.5(10)
C7 N2 C4 106.2(14)
C7 N2 Fe1 127.1(10)
C4 N2 Fe1 124.0(11)
C2 N1 C19 107.2(12)
C2 N1 Fe1 126.2(10)
C19 N1 Fe1 126.4(10)
C3 C2 N1 125.9(13)
C3 C2 C21 124.6(15)
N1 C2 C21 109.2(15)
C2 C3 C4 123.4(15)
C2 C3 C22 121.0(14)
C4 C3 C22 115.4(16)
C5 C4 C3 125.6(17)
C5 C4 N2 108.6(15)
C3 C4 N2 125.7(17)
C6 C5 C4 108.9(17)
C5 C6 C7 105.6(16)
N2 C7 C8 125.9(15)
N2 C7 C6 110.5(14)
C8 C7 C6 123.6(15)
C9 C8 C7 121.8(15)
C9 C8 C28 119.1(14)
C7 C8 C28 119.0(15)
C8 C9 N3 124.1(13)
C8 C9 C10 125.0(15)
N3 C9 C10 110.3(14)
C11 C10 C9 107.9(14)
C10 C11 C12 107.3(14)
C13 C12 N3 126.8(14)
C13 C12 C11 123.8(15)
N3 C12 C11 109.2(14)
C12 C13 C14 122.7(15)
C12 C13 C34 120.4(14)
C14 C13 C34 116.9(15)
C13 C14 N4 124.4(15)
C13 C14 C15 125.7(16)
N4 C14 C15 109.9(13)
C16 C15 C14 106.7(16)
C15 C16 C17 108.2(16)
C18 C17 C16 125.3(15)
C18 C17 N4 124.0(15)
C16 C17 N4 110.7(13)
C19 C18 C17 125.3(16)
C19 C18 C40 117.4(14)
C17 C18 C40 117.3(15)
C18 C19 N1 124.4(13)
C18 C19 C20 129.2(15)
N1 C19 C20 106.2(14)
C21 C20 C19 109.1(16)
C20 C21 C2 108.1(16)
C27 C22 C23 116.8(17)
C27 C22 C3 120.7(14)
C23 C22 C3 122.5(15)
C24 C23 C22 121.0(19)
C25 C24 C23 120.3(21)
C24 C25 C26 122.7(21)
C25 C26 C27 117.3(17)
C22 C27 C26 121.5(16)
C33 C28 C29 115.3(15)
C33 C28 C8 122.1(14)
C29 C28 C8 122.6(13)
C30 C29 C28 120.3(15)
C31 C30 C29 122.6(17)
C30 C31 C32 118.1(18)
C33 C32 C31 121.0(16)
C32 C33 C28 122.6(16)
C35 C34 C39 117.8(15)
C35 C34 C13 120.3(15)
C39 C34 C13 121.8(13)
C34 C35 C36 121.2(16)
C37 C36 C35 118.5(16)
C38 C37 C36 121.6(19)
C37 C38 C39 120.7(18)
C38 C39 C34 120.1(15)
C45 C40 C41 118.0(17)
C45 C40 C18 120.4(15)
C41 C40 C18 121.5(15)
C40 C41 C42 119.6(19)
C43 C42 C41 124.0(22)
C44 C43 C42 116.9(20)
C43 C44 C45 122.3(19)
C40 C45 C44 119.1(18)

loop_
_geom_bond_atom_site_label_1
_geom_bond_atom_site_label_2
_geom_bond_distance
C1 B3 1.63(3)
C1 B2 1.71(3)
C1 B4 1.75(3)
C1 B6 1.75(3)
C1 B5 1.75(3)
B2 B3 1.77(3)
B2 B10 1.79(3)
B2 B6 1.79(3)
B2 B9 1.80(3)
B3 B4 1.78(3)
B3 B8 1.78(3)
B3 B9 1.80(3)
B4 B7 1.73(3)
B4 B8 1.77(3)
B4 B5 1.78(3)
B5 B11 1.75(3)
B5 B6 1.77(3)
B5 B7 1.79(3)
B6 B11 1.77(3)
B6 B10 1.82(3)
B7 B8 1.77(3)
B7 B12 1.78(2)
B7 B11 1.86(3)
B7 Br7 1.93(2)
B8 B12 1.81(3)
B8 B9 1.83(3)
B8 Br8 1.91(2)
B9 B10 1.74(3)
B9 B12 1.79(3)
B9 Br9 1.92(2)
B10 B12 1.74(3)
B10 B11 1.78(2)
B10 Br10 1.95(2)
B11 B12 1.78(3)
B11 Br11 1.94(2)
B12 Br12 1.96(2)
Br7 Fe1 2.722(3)
Fe1 N4 1.964(13)
Fe1 N2 1.979(13)
Fe1 N3 1.987(11)
Fe1 N1 1.997(11)
N4 C17 1.39(2)
N4 C14 1.41(2)
N3 C12 1.39(2)
N3 C9 1.40(2)
N2 C7 1.35(2)
N2 C4 1.42(2)
N1 C2 1.38(2)
N1 C19 1.41(2)
C2 C3 1.38(2)
C2 C21 1.40(2)
C3 C4 1.40(2)
C3 C22 1.46(2)
C4 C5 1.38(2)
C5 C6 1.37(2)
C6 C7 1.43(2)
C7 C8 1.41(2)
C8 C9 1.36(2)
C8 C28 1.46(2)
C9 C10 1.41(2)
C10 C11 1.36(2)
C11 C12 1.44(2)
C12 C13 1.38(2)
C13 C14 1.40(2)
C13 C34 1.49(2)
C14 C15 1.41(2)
C15 C16 1.37(2)
C16 C17 1.39(2)
C17 C18 1.38(2)
C18 C19 1.34(2)
C18 C40 1.52(2)
C19 C20 1.43(2)
C20 C21 1.35(2)
C22 C27 1.40(2)
C22 C23 1.41(2)
C23 C24 1.38(3)
C24 C25 1.33(2)
C25 C26 1.37(2)
C26 C27 1.42(2)
C28 C33 1.41(2)
C28 C29 1.42(2)
C29 C30 1.37(2)
C30 C31 1.36(2)
C31 C32 1.37(2)
C32 C33 1.35(2)
C34 C35 1.36(2)
C34 C39 1.38(2)
C35 C36 1.39(2)
C36 C37 1.35(2)
C37 C38 1.31(2)
C38 C39 1.38(2)
C40 C45 1.35(2)
C40 C41 1.38(2)
C41 C42 1.38(2)
C42 C43 1.33(2)
C43 C44 1.32(2)
C44 C45 1.44(2)
